data_4516116
loop_
_publ_author_name
'Roy, Manasi'
'Adhikary, Amit'
'Mondal, Amit Kumar'
'Mondal, Raju'

_publ_section_title
;
 Multifunctional Properties of a 1D Helical Co(II) Coordination Polymer:
 Toward Single-Ion Magnetic Behavior and Efficient Dye Degradation.
;
_journal_issue 11
_journal_name_full 'ACS omega'
_journal_page_first 15315
_journal_page_last 15324
_journal_paper_doi 10.1021/acsomega.8b02212
_journal_volume 3
_journal_year 2018
_chemical_formula_sum 'C22 H18 Mn N4 O10'
_chemical_formula_weight 553.34
_space_group_crystal_system orthorhombic
_space_group_IT_number 61
_space_group_name_Hall '-P 2ac 2ab'
_space_group_name_H-M_alt 'P b c a'
_atom_sites_solution_hydrogens geom
_audit_creation_method SHELXL-2016/6
_cell_angle_alpha 90
_cell_angle_beta 90
_cell_angle_gamma 90
_cell_formula_units_Z 4
_cell_length_a 7.5725(6)
_cell_length_b 11.9171(8)
_cell_length_c 24.932(2)
_cell_measurement_reflns_used 3963
_cell_measurement_temperature 293(2)
_cell_measurement_theta_max 27.56
_cell_measurement_theta_min 3.27
_cell_volume 2249.9(3)
_computing_structure_refinement 'SHELXL-2016/6 (Sheldrick, 2016)'
_diffrn_ambient_temperature 293(2)
_diffrn_measured_fraction_theta_full 1.000
_diffrn_measured_fraction_theta_max 1.000
_diffrn_measurement_device_type 'CMOS APEX-3 CCD area detector'
_diffrn_measurement_method '/w scans'
_diffrn_radiation_type MoK\a
_diffrn_radiation_wavelength 0.71073
_diffrn_reflns_av_R_equivalents 0.0106
_diffrn_reflns_av_unetI/netI 0.0070
_diffrn_reflns_Laue_measured_fraction_full 1.000
_diffrn_reflns_Laue_measured_fraction_max 1.000
_diffrn_reflns_limit_h_max 9
_diffrn_reflns_limit_h_min -9
_diffrn_reflns_limit_k_max 15
_diffrn_reflns_limit_k_min 0
_diffrn_reflns_limit_l_max 32
_diffrn_reflns_limit_l_min 0
_diffrn_reflns_number 4890
_diffrn_reflns_point_group_measured_fraction_full 1.000
_diffrn_reflns_point_group_measured_fraction_max 1.000
_diffrn_reflns_theta_full 25.242
_diffrn_reflns_theta_max 27.446
_diffrn_reflns_theta_min 1.634
_exptl_absorpt_coefficient_mu 0.656
_exptl_crystal_colour White
_exptl_crystal_density_diffrn 1.634
_exptl_crystal_description Block
_exptl_crystal_F_000 1132
_exptl_crystal_size_max 0.1
_exptl_crystal_size_mid 0.08
_exptl_crystal_size_min 0.06
_refine_diff_density_max 1.111
_refine_diff_density_min -1.302
_refine_diff_density_rms 0.122
_refine_ls_extinction_method none
_refine_ls_goodness_of_fit_ref 1.056
_refine_ls_hydrogen_treatment constr
_refine_ls_matrix_type full
_refine_ls_number_parameters 170
_refine_ls_number_reflns 2571
_refine_ls_number_restraints 0
_refine_ls_restrained_S_all 1.056
_refine_ls_R_factor_all 0.0604
_refine_ls_R_factor_gt 0.0593
_refine_ls_shift/su_max 0.008
_refine_ls_shift/su_mean 0.001
_refine_ls_structure_factor_coef Fsqd
_refine_ls_weighting_details 'w=1/[\s^2^(Fo^2^)+(0.1504P)^2^+2.5796P] where P=(Fo^2^+2Fc^2^)/3'
_refine_ls_weighting_scheme calc
_refine_ls_wR_factor_gt 0.2170
_refine_ls_wR_factor_ref 0.2200
_reflns_Friedel_coverage 0.000
_reflns_number_gt 2481
_reflns_number_total 2571
_reflns_threshold_expression 'I > 2\s(I)'
_cod_data_source_file ao8b02212_si_004.cif
_cod_data_source_block Mn
_cod_database_code 4516116
_shelx_shelxl_version_number 2016/6
_shelx_space_group_comment
;
The symmetry employed for this shelxl refinement is uniquely defined
by the following loop, which should always be used as a source of
symmetry information in preference to the above space-group names.
They are only intended as comments.
;

loop_
_space_group_symop_operation_xyz
'x, y, z'
'-x+1/2, -y, z+1/2'
'x+1/2, -y+1/2, -z'
'-x, y+1/2, -z+1/2'
'-x, -y, -z'
'x-1/2, y, -z-1/2'
'-x-1/2, y-1/2, z'
'x, -y-1/2, z-1/2'

loop_
_atom_site_label
_atom_site_type_symbol
_atom_site_fract_x
_atom_site_fract_y
_atom_site_fract_z
_atom_site_U_iso_or_equiv
_atom_site_adp_type
_atom_site_occupancy
_atom_site_site_symmetry_order
_atom_site_calc_flag
_atom_site_refinement_flags_posn
_atom_site_refinement_flags_adp
_atom_site_refinement_flags_occupancy
Mn1 Mn 0.000000 0.500000 0.000000 0.0265(3) Uani 1 2 d S . P
O4 O -0.0063(2) 0.3160(2) -0.00198(7) 0.0323(6) Uani 1 1 d . . .
O5 O -0.2865(4) 0.49837(15) 0.00938(10) 0.0381(6) Uani 1 1 d . . .
O3 O 0.0078(2) 0.15946(18) 0.04693(9) 0.0380(5) Uani 1 1 d . . .
O2 O -0.0289(3) 0.2113(2) 0.34862(10) 0.0462(6) Uani 1 1 d . . .
N2 N 0.0351(3) 0.4453(2) 0.08384(9) 0.0321(5) Uani 1 1 d . . .
N1 N 0.0656(3) 0.48876(18) 0.13326(10) 0.0319(5) Uani 1 1 d . . .
H1A H 0.074010 0.559401 0.139844 0.038 Uiso 1 1 calc R U .
O1 O 0.0434(4) 0.3319(2) 0.41354(10) 0.0523(6) Uani 1 1 d . . .
H1 H 0.035069 0.275696 0.432375 0.078 Uiso 1 1 calc R U .
C10 C 0.0362(4) 0.3339(2) 0.09028(11) 0.0309(5) Uani 1 1 d . . .
C11 C 0.0097(3) 0.2644(2) 0.04185(10) 0.0263(5) Uani 1 1 d . . .
C2 C 0.0740(3) 0.3898(2) 0.32153(10) 0.0298(5) Uani 1 1 d . . .
C7 C 0.0594(3) 0.3588(2) 0.26772(9) 0.0289(5) Uani 1 1 d . . .
H7 H 0.020026 0.287449 0.258455 0.035 Uiso 1 1 calc R U .
C1 C 0.0238(3) 0.3038(2) 0.36293(11) 0.0309(5) Uani 1 1 d . . .
C8 C 0.0811(3) 0.4075(2) 0.17109(10) 0.0302(5) Uani 1 1 d . . .
C3 C 0.1332(4) 0.4959(2) 0.33640(12) 0.0339(6) Uani 1 1 d . . .
H3 H 0.139117 0.516551 0.372322 0.041 Uiso 1 1 calc R U .
C6 C 0.1046(3) 0.4365(2) 0.22786(10) 0.0306(5) Uani 1 1 d . . .
C9 C 0.0653(4) 0.3054(2) 0.14423(11) 0.0337(6) Uani 1 1 d . . .
H9 H 0.072518 0.233798 0.158882 0.040 Uiso 1 1 calc R U .
C5 C 0.1722(4) 0.5424(2) 0.24241(10) 0.0346(6) Uani 1 1 d . . .
H5A H 0.208854 0.592837 0.216227 0.042 Uiso 1 1 calc R U .
C4 C 0.1832(4) 0.5702(2) 0.29616(11) 0.0382(6) Uani 1 1 d . . .
H4 H 0.225336 0.640735 0.305682 0.046 Uiso 1 1 calc R U .

loop_
_atom_site_aniso_label
_atom_site_aniso_U_11
_atom_site_aniso_U_22
_atom_site_aniso_U_33
_atom_site_aniso_U_23
_atom_site_aniso_U_13
_atom_site_aniso_U_12
Mn1 0.0264(4) 0.0266(4) 0.0265(4) 0.00001(16) -0.00010(17) 0.00012(17)
O4 0.0328(12) 0.0327(13) 0.0315(12) -0.0003(7) 0.0001(6) 0.0001(6)
O5 0.0381(14) 0.0380(12) 0.0382(10) -0.0006(7) 0.0003(10) 0.0000(7)
O3 0.0374(11) 0.0363(11) 0.0403(12) 0.0016(9) -0.0005(7) 0.0005(7)
O2 0.0447(12) 0.0482(13) 0.0456(13) 0.0000(10) -0.0002(9) 0.0011(10)
N2 0.0317(10) 0.0335(11) 0.0313(11) 0.0014(8) -0.0003(8) 0.0001(9)
N1 0.0327(13) 0.0294(10) 0.0336(12) -0.0011(8) 0.0001(10) -0.0007(8)
O1 0.0527(14) 0.0518(14) 0.0523(14) 0.0029(10) 0.0003(11) -0.0020(11)
C10 0.0315(12) 0.0303(12) 0.0308(12) -0.0010(9) -0.0006(10) -0.0001(10)
C11 0.0270(12) 0.0262(12) 0.0257(11) -0.0005(9) -0.0004(8) 0.0004(8)
C2 0.0293(12) 0.0296(11) 0.0305(12) 0.0005(9) 0.0001(9) 0.0002(9)
C7 0.0295(12) 0.0272(11) 0.0299(11) -0.0003(9) -0.0003(9) -0.0005(9)
C1 0.0310(12) 0.0302(12) 0.0316(12) 0.0002(10) 0.0005(9) 0.0000(9)
C8 0.0301(12) 0.0304(11) 0.0301(11) -0.0007(9) 0.0004(9) 0.0005(9)
C3 0.0349(15) 0.0346(14) 0.0321(13) -0.0008(8) -0.0003(11) 0.0003(9)
C6 0.0309(12) 0.0309(11) 0.0300(11) -0.0003(9) 0.0001(9) 0.0002(9)
C9 0.0336(13) 0.0324(12) 0.0352(13) 0.0011(10) 0.0003(10) -0.0004(10)
C5 0.0355(13) 0.0344(13) 0.0339(12) 0.0015(10) 0.0006(10) 0.0000(11)
C4 0.0403(14) 0.0358(12) 0.0386(13) -0.0016(10) 0.0000(11) -0.0009(11)

loop_
_atom_type_symbol
_atom_type_description
_atom_type_scat_dispersion_real
_atom_type_scat_dispersion_imag
_atom_type_scat_source
C C 0.0033 0.0016 'International Tables Vol C Tables 4.2.6.8 and 6.1.1.4'
Mn Mn 0.3368 0.7283 'International Tables Vol C Tables 4.2.6.8 and 6.1.1.4'
N N 0.0061 0.0033 'International Tables Vol C Tables 4.2.6.8 and 6.1.1.4'
O O 0.0106 0.0060 'International Tables Vol C Tables 4.2.6.8 and 6.1.1.4'
H H 0.0000 0.0000 'International Tables Vol C Tables 4.2.6.8 and 6.1.1.4'

loop_
_geom_angle_atom_site_label_1
_geom_angle_atom_site_label_2
_geom_angle_atom_site_label_3
_geom_angle
_geom_angle_site_symmetry_1
_geom_angle_site_symmetry_3
O5 Mn1 O5 180.0 . 5_565
O5 Mn1 O4 91.62(6) . 5_565
O5 Mn1 O4 88.38(6) 5_565 5_565
O5 Mn1 O4 88.38(6) . .
O5 Mn1 O4 91.62(6) 5_565 .
O4 Mn1 O4 180.0 5_565 .
O5 Mn1 N2 90.90(9) . .
O5 Mn1 N2 89.10(9) 5_565 .
O4 Mn1 N2 105.74(8) 5_565 .
O4 Mn1 N2 74.26(8) . .
O5 Mn1 N2 89.10(9) . 5_565
O5 Mn1 N2 90.90(9) 5_565 5_565
O4 Mn1 N2 74.26(8) 5_565 5_565
O4 Mn1 N2 105.74(8) . 5_565
N2 Mn1 N2 180.0 . 5_565
C11 O4 Mn1 117.78(18) . .
C10 N2 N1 105.6(2) . .
C10 N2 Mn1 114.06(17) . .
N1 N2 Mn1 140.25(18) . .
N2 N1 C8 112.0(2) . .
N2 N1 H1A 124.0 . .
C8 N1 H1A 124.0 . .
C1 O1 H1 109.5 . .
N2 C10 C9 110.8(2) . .
N2 C10 C11 117.2(2) . .
C9 C10 C11 131.9(2) . .
O3 C11 O4 124.9(3) . .
O3 C11 C10 118.5(2) . .
O4 C11 C10 116.6(2) . .
C3 C2 C7 121.5(2) . .
C3 C2 C1 121.2(2) . .
C7 C2 C1 117.3(2) . .
C2 C7 C6 119.2(2) . .
C2 C7 H7 120.4 . .
C6 C7 H7 120.4 . .
O2 C1 O1 123.1(3) . .
O2 C1 C2 119.7(3) . .
O1 C1 C2 117.2(2) . .
N1 C8 C9 106.3(2) . .
N1 C8 C6 120.9(2) . .
C9 C8 C6 132.8(2) . .
C4 C3 C2 118.3(3) . .
C4 C3 H3 120.9 . .
C2 C3 H3 120.9 . .
C7 C6 C5 119.9(2) . .
C7 C6 C8 120.0(2) . .
C5 C6 C8 120.2(2) . .
C8 C9 C10 105.2(2) . .
C8 C9 H9 127.4 . .
C10 C9 H9 127.4 . .
C4 C5 C6 119.1(2) . .
C4 C5 H5A 120.5 . .
C6 C5 H5A 120.5 . .
C5 C4 C3 122.0(3) . .
C5 C4 H4 119.0 . .
C3 C4 H4 119.0 . .

loop_
_geom_bond_atom_site_label_1
_geom_bond_atom_site_label_2
_geom_bond_distance
_geom_bond_site_symmetry_2
Mn1 O5 2.182(3) .
Mn1 O5 2.182(3) 5_565
Mn1 O4 2.194(3) 5_565
Mn1 O4 2.194(3) .
Mn1 N2 2.206(2) .
Mn1 N2 2.206(2) 5_565
O4 C11 1.260(3) .
O3 C11 1.257(3) .
O2 C1 1.225(4) .
N2 C10 1.338(3) .
N2 N1 1.356(3) .
N1 C8 1.357(3) .
N1 H1A 0.8600 .
O1 C1 1.314(4) .
O1 H1 0.8200 .
C10 C9 1.405(4) .
C10 C11 1.478(3) .
C2 C3 1.392(3) .
C2 C7 1.396(3) .
C2 C1 1.504(3) .
C7 C6 1.401(3) .
C7 H7 0.9300 .
C8 C9 1.394(3) .
C8 C6 1.467(3) .
C3 C4 1.391(4) .
C3 H3 0.9300 .
C6 C5 1.409(4) .
C9 H9 0.9300 .
C5 C4 1.383(4) .
C5 H5A 0.9300 .
C4 H4 0.9300 .

loop_
_geom_torsion_atom_site_label_1
_geom_torsion_atom_site_label_2
_geom_torsion_atom_site_label_3
_geom_torsion_atom_site_label_4
_geom_torsion
C10 N2 N1 C8 -1.7(3)
Mn1 N2 N1 C8 -177.6(2)
N1 N2 C10 C9 0.7(3)
Mn1 N2 C10 C9 177.91(18)
N1 N2 C10 C11 -178.7(2)
Mn1 N2 C10 C11 -1.5(3)
Mn1 O4 C11 O3 179.65(18)
Mn1 O4 C11 C10 -1.6(3)
N2 C10 C11 O3 -179.0(2)
C9 C10 C11 O3 1.7(4)
N2 C10 C11 O4 2.1(3)
C9 C10 C11 O4 -177.2(3)
C3 C2 C7 C6 -0.3(4)
C1 C2 C7 C6 179.9(2)
C3 C2 C1 O2 179.6(3)
C7 C2 C1 O2 -0.6(4)
C3 C2 C1 O1 -2.1(4)
C7 C2 C1 O1 177.7(2)
N2 N1 C8 C9 1.9(3)
N2 N1 C8 C6 -176.6(2)
C7 C2 C3 C4 -2.0(4)
C1 C2 C3 C4 177.9(3)
C2 C7 C6 C5 3.1(4)
C2 C7 C6 C8 -176.8(2)
N1 C8 C6 C7 157.6(3)
C9 C8 C6 C7 -20.5(4)
N1 C8 C6 C5 -22.3(4)
C9 C8 C6 C5 159.7(3)
N1 C8 C9 C10 -1.4(3)
C6 C8 C9 C10 176.9(3)
N2 C10 C9 C8 0.4(3)
C11 C10 C9 C8 179.7(3)
C7 C6 C5 C4 -3.7(4)
C8 C6 C5 C4 176.2(2)
C6 C5 C4 C3 1.4(4)
C2 C3 C4 C5 1.4(4)
